data_4305011
loop_
_publ_author_name
'Jian Zhang'
'Emily Chew'
'Shumei Chen'
'Jimmy T. H. Pham'
'Xianhui Bu'

_publ_contact_author_address
;
Department of Chemistry and Biochemistry
California State University, Long Beach
1250 Bellflower Boulevard, Long Beach, CA 90840
;
_publ_contact_author_email xbu@csulb.edu
_publ_contact_author_name 'Xianhui Bu'
_publ_section_title
;
Three-Dimensional Homochiral Transition-Metal Camphorate Architectures
Directed by a Flexible Auxiliary Ligand
;
_journal_name_full 'Inorganic Chemistry'
_journal_page_first 3495
_journal_page_last 3497
_journal_paper_doi 10.1021/ic800195u
_journal_volume 47
_journal_year 2008
_chemical_formula_sum 'C23 H27 N2 Ni O4'
_chemical_formula_weight 454.18
_chemical_name_systematic
; 
 ? 
;
_space_group_IT_number 21
_symmetry_cell_setting orthorhombic
_symmetry_space_group_name_Hall 'C 2 2'
_symmetry_space_group_name_H-M 'C 2 2 2'
_atom_sites_solution_hydrogens geom
_atom_sites_solution_primary direct
_atom_sites_solution_secondary difmap
_audit_creation_method SHELXL-97
_cell_angle_alpha 90.00
_cell_angle_beta 90.00
_cell_angle_gamma 90.00
_cell_formula_units_Z 4
_cell_length_a 11.1411(2)
_cell_length_b 21.1153(5)
_cell_length_c 9.7008(2)
_cell_measurement_reflns_used 2287
_cell_measurement_temperature 273(2)
_cell_measurement_theta_max 22.97
_cell_measurement_theta_min 2.85
_cell_volume 2282.09(8)
_computing_structure_refinement 'SHELXL-97 (Sheldrick, 1997)'
_computing_structure_solution 'SHELXS-97 (Sheldrick, 1990)'
_diffrn_ambient_temperature 273(2)
_diffrn_measured_fraction_theta_full 0.999
_diffrn_measured_fraction_theta_max 0.999
_diffrn_measurement_device_type 'CCD area detector'
_diffrn_measurement_method 'phi and omega scans'
_diffrn_radiation_monochromator graphite
_diffrn_radiation_source 'fine-focus sealed tube'
_diffrn_radiation_type MoK\a
_diffrn_radiation_wavelength 0.71073
_diffrn_reflns_av_R_equivalents 0.0495
_diffrn_reflns_av_sigmaI/netI 0.0511
_diffrn_reflns_limit_h_max 12
_diffrn_reflns_limit_h_min -13
_diffrn_reflns_limit_k_max 25
_diffrn_reflns_limit_k_min -24
_diffrn_reflns_limit_l_max 11
_diffrn_reflns_limit_l_min -11
_diffrn_reflns_number 7013
_diffrn_reflns_theta_full 25.59
_diffrn_reflns_theta_max 25.59
_diffrn_reflns_theta_min 1.93
_exptl_absorpt_coefficient_mu 0.880
_exptl_absorpt_correction_type none
_exptl_crystal_colour green
_exptl_crystal_density_diffrn 1.322
_exptl_crystal_density_method 'not measured'
_exptl_crystal_description prism
_exptl_crystal_F_000 956
_exptl_crystal_size_max .32
_exptl_crystal_size_mid .24
_exptl_crystal_size_min .12
_refine_diff_density_max 0.813
_refine_diff_density_min -0.286
_refine_diff_density_rms 0.093
_refine_ls_abs_structure_details 'Flack H D (1983), Acta Cryst. A39, 876-881'
_refine_ls_abs_structure_Flack 0.00(3)
_refine_ls_extinction_method none
_refine_ls_goodness_of_fit_ref 1.090
_refine_ls_hydrogen_treatment constr
_refine_ls_matrix_type full
_refine_ls_number_parameters 141
_refine_ls_number_reflns 2169
_refine_ls_number_restraints 0
_refine_ls_restrained_S_all 1.090
_refine_ls_R_factor_all 0.0632
_refine_ls_R_factor_gt 0.0540
_refine_ls_shift/su_max 0.048
_refine_ls_shift/su_mean 0.006
_refine_ls_structure_factor_coef Fsqd
_refine_ls_weighting_details 'calc w=1/[\s^2^(Fo^2^)+(0.0979P)^2^+0.0000P] where P=(Fo^2^+2Fc^2^)/3'
_refine_ls_weighting_scheme calc
_refine_ls_wR_factor_gt 0.1504
_refine_ls_wR_factor_ref 0.1579
_reflns_number_gt 1793
_reflns_number_total 2169
_reflns_threshold_expression >2sigma(I)
_cod_data_source_file ic800195u-file003_1.cif
_cod_data_source_block 1
_cod_depositor_comments
;
The following automatic conversions were performed:
'_symmetry_cell_setting' value 'Orthorhombic' changed to 'orthorhombic'
according to '/home/saulius/struct/CIF-dictionaries/cif_core.dic'
dictionary named 'cif_core.dic' version 2.4.1 from 2010-06-29.

Automatic conversion script
Id: cif_fix_enum 1527 2010-12-29 10:47:43Z saulius 
;
_cod_database_code 4305011

loop_
_symmetry_equiv_pos_as_xyz
'x, y, z'
'-x, -y, z'
'-x, y, -z'
'x, -y, -z'
'x+1/2, y+1/2, z'
'-x+1/2, -y+1/2, z'
'-x+1/2, y+1/2, -z'
'x+1/2, -y+1/2, -z'

loop_
_atom_site_label
_atom_site_type_symbol
_atom_site_fract_x
_atom_site_fract_y
_atom_site_fract_z
_atom_site_U_iso_or_equiv
_atom_site_adp_type
_atom_site_occupancy
_atom_site_symmetry_multiplicity
_atom_site_calc_flag
_atom_site_refinement_flags
_atom_site_disorder_assembly
_atom_site_disorder_group
Ni1 Ni 0.2500 0.2500 0.14849(6) 0.0402(3) Uani 1 2 d S . .
O1 O 0.4131(3) 0.20686(16) 0.1987(3) 0.0463(8) Uani 1 1 d . . .
O2 O 0.2484(4) 0.18062(16) 0.3071(3) 0.0505(7) Uani 1 1 d . . .
N1 N 0.2044(4) 0.18562(19) -0.0018(4) 0.0439(10) Uani 1 1 d . . .
C1 C 0.4344(5) 0.1389(2) 0.3994(5) 0.0440(12) Uani 1 1 d . . .
C2 C 0.3608(5) 0.1772(3) 0.2974(5) 0.0459(12) Uani 1 1 d . . .
C3 C 0.5584(13) 0.1110(6) 0.3430(15) 0.078(4) Uiso 0.75 1 d P . .
C4 C 0.6457(13) 0.1124(6) 0.4717(14) 0.073(4) Uiso 0.75 1 d P . .
C5 C 0.4618(9) 0.1793(4) 0.5302(9) 0.042(2) Uani 0.50 1 d P . .
C6 C 0.3513(10) 0.1848(8) 0.6186(12) 0.081(5) Uani 0.50 1 d P . .
C7 C 0.5000 0.2452(4) 0.5000 0.0587(18) Uani 1 2 d S . .
C11 C 0.1162(5) 0.1997(3) -0.0894(5) 0.0500(13) Uani 1 1 d . . .
H11A H 0.0825 0.2400 -0.0863 0.060 Uiso 1 1 calc R . .
C12 C 0.0725(5) 0.1562(3) -0.1855(5) 0.0589(15) Uani 1 1 d . . .
H12A H 0.0100 0.1676 -0.2440 0.071 Uiso 1 1 calc R . .
C13 C 0.1214(5) 0.0971(3) -0.1938(5) 0.0533(14) Uani 1 1 d . . .
C14 C 0.2146(5) 0.0832(3) -0.1036(6) 0.0536(14) Uani 1 1 d . . .
H14A H 0.2506 0.0435 -0.1071 0.064 Uiso 1 1 calc R . .
C15 C 0.2543(6) 0.1263(2) -0.0108(5) 0.0503(11) Uani 1 1 d . . .
H15A H 0.3167 0.1155 0.0482 0.060 Uiso 1 1 calc R . .
C16 C 0.0689(6) 0.0477(3) -0.2899(6) 0.0720(18) Uani 1 1 d . . .
H16A H 0.0165 0.0681 -0.3563 0.086 Uiso 1 1 calc R . .
H16B H 0.1331 0.0270 -0.3402 0.086 Uiso 1 1 calc R . .
C17 C 0.0000 0.0000 -0.2105(9) 0.081(3) Uani 1 2 d S . .
H17A H -0.0557 0.0220 -0.1521 0.097 Uiso 0.50 1 d PR . .

loop_
_atom_site_aniso_label
_atom_site_aniso_U_11
_atom_site_aniso_U_22
_atom_site_aniso_U_33
_atom_site_aniso_U_23
_atom_site_aniso_U_13
_atom_site_aniso_U_12
Ni1 0.0351(4) 0.0534(5) 0.0323(4) 0.000 0.000 -0.0040(5)
O1 0.0386(18) 0.062(2) 0.0381(16) 0.0053(16) 0.0008(15) -0.0035(17)
O2 0.0380(17) 0.069(2) 0.0442(14) 0.0066(14) 0.003(2) 0.000(3)
N1 0.042(2) 0.053(2) 0.0367(18) 0.0046(19) -0.0038(17) -0.0022(19)
C1 0.046(3) 0.047(3) 0.039(2) 0.002(2) -0.007(2) -0.006(2)
C2 0.046(3) 0.057(3) 0.035(2) -0.002(2) -0.007(2) -0.007(3)
C5 0.047(6) 0.046(5) 0.033(5) 0.008(4) -0.002(4) -0.001(4)
C6 0.033(6) 0.160(15) 0.049(6) -0.015(8) 0.009(5) 0.006(8)
C7 0.073(5) 0.037(4) 0.066(4) 0.000 -0.018(4) 0.000
C11 0.045(3) 0.060(3) 0.044(2) 0.009(3) -0.007(2) 0.001(2)
C12 0.042(3) 0.091(4) 0.043(3) 0.007(3) -0.009(2) -0.008(3)
C13 0.061(4) 0.051(3) 0.047(3) 0.002(2) 0.001(3) -0.020(3)
C14 0.055(4) 0.050(3) 0.056(3) -0.002(2) 0.000(2) -0.008(2)
C15 0.051(3) 0.051(3) 0.049(2) 0.003(2) -0.006(4) -0.004(3)
C16 0.095(5) 0.069(4) 0.052(3) -0.008(3) -0.003(3) -0.028(4)
C17 0.114(8) 0.072(6) 0.056(5) 0.000 0.000 -0.032(6)

loop_
_atom_type_symbol
_atom_type_description
_atom_type_scat_dispersion_real
_atom_type_scat_dispersion_imag
_atom_type_scat_source
C C 0.0033 0.0016 'International Tables Vol C Tables 4.2.6.8 and 6.1.1.4'
H H 0.0000 0.0000 'International Tables Vol C Tables 4.2.6.8 and 6.1.1.4'
N N 0.0061 0.0033 'International Tables Vol C Tables 4.2.6.8 and 6.1.1.4'
O O 0.0106 0.0060 'International Tables Vol C Tables 4.2.6.8 and 6.1.1.4'
Ni Ni 0.3393 1.1124 'International Tables Vol C Tables 4.2.6.8 and 6.1.1.4'

loop_
_geom_angle_atom_site_label_1
_geom_angle_atom_site_label_2
_geom_angle_atom_site_label_3
_geom_angle
_geom_angle_site_symmetry_1
_geom_angle_site_symmetry_3
_geom_angle_publ_flag
N1 Ni1 N1 89.8(2) . 6 ?
N1 Ni1 O1 95.26(14) . . ?
N1 Ni1 O1 103.79(15) 6 . ?
N1 Ni1 O1 103.79(15) . 6 ?
N1 Ni1 O1 95.26(14) 6 6 ?
O1 Ni1 O1 153.07(18) . 6 ?
N1 Ni1 O2 166.16(16) . 6 ?
N1 Ni1 O2 93.17(15) 6 6 ?
O1 Ni1 O2 97.17(15) . 6 ?
O1 Ni1 O2 62.48(15) 6 6 ?
N1 Ni1 O2 93.17(15) . . ?
N1 Ni1 O2 166.16(16) 6 . ?
O1 Ni1 O2 62.48(15) . . ?
O1 Ni1 O2 97.17(15) 6 . ?
O2 Ni1 O2 87.21(17) 6 . ?
N1 Ni1 C2 97.35(17) . . ?
N1 Ni1 C2 135.22(16) 6 . ?
O1 Ni1 C2 31.70(15) . . ?
O1 Ni1 C2 125.13(16) 6 . ?
O2 Ni1 C2 90.08(15) 6 . ?
O2 Ni1 C2 30.95(16) . . ?
N1 Ni1 C2 135.22(16) . 6 ?
N1 Ni1 C2 97.35(17) 6 6 ?
O1 Ni1 C2 125.13(16) . 6 ?
O1 Ni1 C2 31.70(15) 6 6 ?
O2 Ni1 C2 30.95(16) 6 6 ?
O2 Ni1 C2 90.08(15) . 6 ?
C2 Ni1 C2 107.5(2) . 6 ?
C2 O1 Ni1 89.5(3) . . ?
C2 O2 Ni1 88.7(3) . . ?
C11 N1 C15 117.5(5) . . ?
C11 N1 Ni1 119.1(4) . . ?
C15 N1 Ni1 123.2(3) . . ?
C2 C1 C5 110.2(5) . . ?
C2 C1 C5 112.8(5) . 3_656 ?
C5 C1 C5 38.3(7) . 3_656 ?
C2 C1 C3 116.1(6) . . ?
C5 C1 C3 108.1(7) . . ?
C5 C1 C3 73.5(6) 3_656 . ?
C2 C1 C4 112.7(6) . 3_656 ?
C5 C1 C4 70.9(6) . 3_656 ?
C5 C1 C4 104.6(6) 3_656 3_656 ?
C3 C1 C4 127.3(8) . 3_656 ?
O2 C2 O1 118.7(5) . . ?
O2 C2 C1 121.3(5) . . ?
O1 C2 C1 120.0(5) . . ?
O2 C2 Ni1 60.3(3) . . ?
O1 C2 Ni1 58.8(3) . . ?
C1 C2 Ni1 173.2(4) . . ?
C4 C3 C1 104.7(10) . . ?
C4 C3 C6 60.2(8) . 3_656 ?
C1 C3 C6 95.1(7) . 3_656 ?
C4 C3 C5 63.3(7) . 3_656 ?
C1 C3 C5 53.0(5) . 3_656 ?
C6 C3 C5 46.7(5) 3_656 3_656 ?
C3 C4 C1 105.9(10) . 3_656 ?
C3 C4 C6 68.6(9) . 3_656 ?
C1 C4 C6 95.3(8) 3_656 3_656 ?
C3 C4 C5 67.0(8) . 3_656 ?
C1 C4 C5 52.7(5) 3_656 3_656 ?
C6 C4 C5 49.1(6) 3_656 3_656 ?
C5 C5 C7 69.6(4) 3_656 . ?
C5 C5 C6 175.6(8) 3_656 . ?
C7 C5 C6 106.0(10) . . ?
C5 C5 C1 72.5(8) 3_656 . ?
C7 C5 C1 114.1(5) . . ?
C6 C5 C1 110.2(8) . . ?
C5 C5 C1 69.2(9) 3_656 3_656 ?
C7 C5 C1 112.3(6) . 3_656 ?
C6 C5 C1 113.0(8) . 3_656 ?
C1 C5 C1 101.4(6) . 3_656 ?
C5 C5 C4 121.8(7) 3_656 3_656 ?
C7 C5 C4 154.0(8) . 3_656 ?
C6 C5 C4 62.3(8) . 3_656 ?
C1 C5 C4 56.5(6) . 3_656 ?
C1 C5 C4 93.7(6) 3_656 3_656 ?
C5 C5 C3 117.6(8) 3_656 3_656 ?
C7 C5 C3 150.4(7) . 3_656 ?
C6 C5 C3 66.0(8) . 3_656 ?
C1 C5 C3 95.0(6) . 3_656 ?
C1 C5 C3 53.4(5) 3_656 3_656 ?
C4 C5 C3 49.7(6) 3_656 3_656 ?
C5 C6 C4 68.6(8) . 3_656 ?
C5 C6 C3 67.3(8) . 3_656 ?
C4 C6 C3 51.2(8) 3_656 3_656 ?
C5 C7 C5 40.7(8) 3_656 . ?
N1 C11 C12 122.4(5) . . ?
N1 C11 H11A 118.8 . . ?
C12 C11 H11A 118.8 . . ?
C13 C12 C11 120.1(5) . . ?
C13 C12 H12A 119.9 . . ?
C11 C12 H12A 119.9 . . ?
C12 C13 C14 117.0(5) . . ?
C12 C13 C16 120.8(5) . . ?
C14 C13 C16 122.1(5) . . ?
C15 C14 C13 121.4(5) . . ?
C15 C14 H14A 119.3 . . ?
C13 C14 H14A 119.3 . . ?
C14 C15 N1 121.6(5) . . ?
C14 C15 H15A 119.2 . . ?
N1 C15 H15A 119.2 . . ?
C17 C16 C13 110.3(5) . . ?
C17 C16 H16A 109.6 . . ?
C13 C16 H16A 109.6 . . ?
C17 C16 H16B 109.6 . . ?
C13 C16 H16B 109.6 . . ?
H16A C16 H16B 108.1 . . ?
C16 C17 C16 117.4(7) 2 . ?
C16 C17 H17A 107.5 2 . ?
C16 C17 H17A 108.2 . . ?

loop_
_geom_bond_atom_site_label_1
_geom_bond_atom_site_label_2
_geom_bond_distance
_geom_bond_site_symmetry_2
_geom_bond_publ_flag
Ni1 N1 2.057(4) . ?
Ni1 N1 2.057(4) 6 ?
Ni1 O1 2.090(3) . ?
Ni1 O1 2.090(3) 6 ?
Ni1 O2 2.124(3) 6 ?
Ni1 O2 2.124(3) . ?
Ni1 C2 2.444(5) . ?
Ni1 C2 2.444(5) 6 ?
O1 C2 1.284(6) . ?
O2 C2 1.257(6) . ?
N1 C11 1.333(6) . ?
N1 C15 1.373(6) . ?
C1 C2 1.518(7) . ?
C1 C5 1.560(10) . ?
C1 C5 1.591(10) 3_656 ?
C1 C3 1.599(14) . ?
C1 C4 1.636(15) 3_656 ?
C3 C4 1.58(2) . ?
C4 C1 1.636(15) 3_656 ?
C5 C5 1.033(19) 3_656 ?
C5 C7 1.484(11) . ?
C5 C6 1.505(14) . ?
C5 C1 1.591(10) 3_656 ?
C7 C5 1.484(11) 3_656 ?
C11 C12 1.396(7) . ?
C11 H11A 0.9300 . ?
C12 C13 1.365(8) . ?
C12 H12A 0.9300 . ?
C13 C14 1.389(7) . ?
C13 C16 1.516(7) . ?
C14 C15 1.354(7) . ?
C14 H14A 0.9300 . ?
C15 H15A 0.9300 . ?
C16 C17 1.483(7) . ?
C16 H16A 0.9700 . ?
C16 H16B 0.9700 . ?
C17 C16 1.483(7) 2 ?
C17 H17A 0.9599 . ?
